data_7213938
loop_
_publ_author_name
'Guo, Hai-Yang'
'Li, Zhi-Fang'
'Zhao, De-Chuan'
'Hu, Yang-Yang'
'Xiao, Li-Na'
'Cui, Xiao-Bing'
'Guan, Jing-Qi'
'Xu, Ji-Qing'

_publ_section_title
;
 The synthesis and characterization of three organic--inorganic hybrids
 based on different transition metal complexes and {As8V14O42(H2O)}
 clusters
;
_journal_issue 11
_journal_name_full CrystEngComm
_journal_page_first 2251
_journal_paper_doi 10.1039/c3ce42450b
_journal_volume 16
_journal_year 2014
_chemical_formula_sum 'C96 H66 As8 Cu4 N16 O43 V14'
_chemical_formula_weight 3698.33
_chemical_name_systematic
; 
 ? 
;
_space_group_IT_number 41
_symmetry_cell_setting orthorhombic
_symmetry_space_group_name_Hall 'A 2 -2ab'
_symmetry_space_group_name_H-M 'A b a 2'
_atom_sites_solution_hydrogens geom
_atom_sites_solution_primary direct
_atom_sites_solution_secondary difmap
_audit_creation_method SHELXL-97
_cell_angle_alpha 90.00
_cell_angle_beta 90.00
_cell_angle_gamma 90.00
_cell_formula_units_Z 4
_cell_length_a 26.4776(12)
_cell_length_b 16.8267(11)
_cell_length_c 27.5248(11)
_cell_measurement_temperature 296(2)
_cell_volume 12263.1(11)
_computing_structure_refinement 'SHELXL-97 (Sheldrick, 1997)'
_computing_structure_solution 'SHELXS-97 (Sheldrick, 1990)'
_diffrn_ambient_temperature 296(2)
_diffrn_measured_fraction_theta_full 0.997
_diffrn_measured_fraction_theta_max 0.997
_diffrn_radiation_monochromator graphite
_diffrn_radiation_source 'fine-focus sealed tube'
_diffrn_radiation_type MoK\a
_diffrn_radiation_wavelength 0.71073
_diffrn_reflns_av_R_equivalents 0.0517
_diffrn_reflns_av_sigmaI/netI 0.0657
_diffrn_reflns_limit_h_max 33
_diffrn_reflns_limit_h_min -33
_diffrn_reflns_limit_k_max 21
_diffrn_reflns_limit_k_min -16
_diffrn_reflns_limit_l_max 35
_diffrn_reflns_limit_l_min -32
_diffrn_reflns_number 36617
_diffrn_reflns_theta_full 27.13
_diffrn_reflns_theta_max 27.13
_diffrn_reflns_theta_min 2.09
_exptl_absorpt_coefficient_mu 3.919
_exptl_absorpt_correction_type empirical
_exptl_crystal_density_diffrn 2.003
_exptl_crystal_density_method 'not measured'
_exptl_crystal_F_000 7200
_refine_diff_density_max 2.210
_refine_diff_density_min -0.619
_refine_diff_density_rms 0.147
_refine_ls_abs_structure_details 'Flack H D (1983), Acta Cryst. A39, 876-881'
_refine_ls_abs_structure_Flack 0.435(13)
_refine_ls_extinction_method none
_refine_ls_goodness_of_fit_ref 0.998
_refine_ls_hydrogen_treatment constr
_refine_ls_matrix_type full
_refine_ls_number_parameters 819
_refine_ls_number_reflns 12718
_refine_ls_number_restraints 25
_refine_ls_restrained_S_all 0.997
_refine_ls_R_factor_all 0.0894
_refine_ls_R_factor_gt 0.0558
_refine_ls_shift/su_max 0.009
_refine_ls_shift/su_mean 0.000
_refine_ls_structure_factor_coef Fsqd
_refine_ls_weighting_details 'calc w=1/[\s^2^(Fo^2^)+(0.0919P)^2^+0.0000P] where P=(Fo^2^+2Fc^2^)/3'
_refine_ls_weighting_scheme calc
_refine_ls_wR_factor_gt 0.1337
_refine_ls_wR_factor_ref 0.1519
_reflns_number_gt 9099
_reflns_number_total 12718
_reflns_threshold_expression >2sigma(I)
_cod_data_source_file c3ce42450b.txt
_cod_data_source_block k
_cod_original_sg_symbol_H-M Aba2
_cod_database_code 7213938

loop_
_symmetry_equiv_pos_as_xyz
'x, y, z'
'-x, -y, z'
'x+1/2, -y+1/2, z'
'-x+1/2, y+1/2, z'
'x, y+1/2, z+1/2'
'-x, -y+1/2, z+1/2'
'x+1/2, -y+1, z+1/2'
'-x+1/2, y+1, z+1/2'

loop_
_atom_site_label
_atom_site_type_symbol
_atom_site_fract_x
_atom_site_fract_y
_atom_site_fract_z
_atom_site_U_iso_or_equiv
_atom_site_adp_type
_atom_site_occupancy
_atom_site_symmetry_multiplicity
_atom_site_calc_flag
_atom_site_refinement_flags
As1 As 0.12263(3) 0.94276(6) 0.14192(10) 0.0338(2) Uani 1 1 d .
As2 As 0.09760(3) 1.13138(6) 0.14078(10) 0.0343(2) Uani 1 1 d .
As3 As -0.03497(4) 0.80572(6) 0.36538(10) 0.0420(2) Uani 1 1 d .
As4 As -0.08416(4) 1.15234(6) 0.36490(10) 0.0424(2) Uani 1 1 d .
Cu2 Cu 0.25721(6) 0.63355(8) 0.50171(11) 0.0567(4) Uani 1 1 d .
V1 V 0.03231(5) 0.76811(9) 0.25774(11) 0.0354(3) Uani 1 1 d .
V2 V 0.02169(5) 0.83251(9) 0.16297(11) 0.0324(3) Uani 1 1 d .
V3 V -0.12433(5) 1.12485(9) 0.25326(11) 0.0355(3) Uani 1 1 d .
V4 V -0.10434(6) 0.96170(10) 0.34254(11) 0.0356(3) Uani 1 1 d .
V5 V -0.08068(5) 0.80066(9) 0.25319(11) 0.0332(3) Uani 1 1 d .
V6 V 0.0000 1.0000 0.38830(12) 0.0327(5) Uani 1 2 d S
V7 V 0.0000 1.0000 0.11718(12) 0.0300(4) Uani 1 2 d S
V8 V -0.14688(5) 0.94831(9) 0.24863(11) 0.0323(3) Uani 1 1 d .
Cu1 Cu -0.24082(5) 1.10838(9) 0.50269(11) 0.0595(4) Uani 1 1 d .
O1 O -0.1750(2) 1.1765(4) 0.2527(3) 0.0506(17) Uani 1 1 d .
O2 O -0.0782(3) 1.1720(4) 0.3027(3) 0.0441(16) Uani 1 1 d .
O3 O 0.0283(3) 0.7970(4) 0.3862(3) 0.0473(17) Uani 1 1 d .
O4 O 0.1272(2) 1.0416(4) 0.1205(2) 0.0348(14) Uani 1 1 d .
O5 O -0.0398(2) 0.9100(4) 0.3641(3) 0.0397(14) Uani 1 1 d .
O6 O 0.0745(2) 0.8236(4) 0.2117(2) 0.0324(13) Uani 1 1 d .
O7 O 0.0278(2) 0.7668(4) 0.1222(3) 0.0437(16) Uani 1 1 d .
O8 O -0.1329(2) 1.0311(4) 0.2943(2) 0.0369(14) Uani 1 1 d .
O9 O -0.0256(2) 0.7860(4) 0.3034(2) 0.0362(14) Uani 1 1 d .
O10 O -0.0618(2) 1.0540(4) 0.3656(3) 0.0444(15) Uani 1 1 d .
O11 O -0.0215(2) 0.7910(4) 0.2126(2) 0.0358(14) Uani 1 1 d .
O12 O 0.1318(2) 0.9601(3) 0.2045(2) 0.0343(14) Uani 1 1 d .
O13 O 0.1112(2) 1.1266(4) 0.2026(2) 0.0355(14) Uani 1 1 d .
O14 O 0.0000 1.0000 0.4473(3) 0.046(2) Uani 1 2 d S
O15 O 0.03452(18) 1.0960(4) 0.1420(2) 0.0341(13) Uani 1 1 d .
O16 O -0.1108(2) 0.8815(4) 0.2934(2) 0.0326(13) Uani 1 1 d .
O17 O 0.05627(19) 0.9326(3) 0.1402(3) 0.0350(13) Uani 1 1 d .
O18 O 0.0000 1.0000 0.0602(3) 0.042(2) Uani 1 2 d S
O19 O 0.0462(3) 0.6755(4) 0.2575(3) 0.0542(18) Uani 1 1 d .
O20 O -0.1131(2) 0.7215(4) 0.2543(3) 0.0511(17) Uani 1 1 d .
O21 O -0.1440(3) 0.9446(4) 0.3838(3) 0.0485(17) Uani 1 1 d .
O22 O -0.2054(2) 0.9291(4) 0.2479(3) 0.0458(16) Uani 1 1 d .
N5 N 0.2625(3) 0.6741(5) 0.4318(3) 0.045(2) Uani 1 1 d .
N4 N -0.1684(3) 1.1546(5) 0.5112(3) 0.046(2) Uani 1 1 d .
N8 N 0.3267(3) 0.5991(4) 0.5265(3) 0.0428(19) Uani 1 1 d D
N6 N 0.1857(3) 0.6023(4) 0.4791(3) 0.050(2) Uani 1 1 d D
N1 N -0.3159(3) 1.1454(5) 0.5047(3) 0.049(2) Uani 1 1 d .
N2 N -0.2600(3) 1.0816(4) 0.4336(3) 0.059(2) Uani 1 1 d D
C18 C -0.1130(4) 1.1007(5) 0.6484(4) 0.068(3) Uani 1 1 d D
H18A H -0.1020 1.0895 0.6797 0.082 Uiso 1 1 calc R
C47 C 0.3364(4) 0.6220(5) 0.5722(4) 0.049(3) Uani 1 1 d D
C38 C 0.2172(4) 0.7331(6) 0.6442(5) 0.056(3) Uani 1 1 d .
H38A H 0.1892 0.7566 0.6588 0.067 Uiso 1 1 calc R
C42 C 0.3874(4) 0.6378(5) 0.6451(4) 0.064(3) Uani 1 1 d D
H42A H 0.4180 0.6299 0.6610 0.076 Uiso 1 1 calc R
C24 C -0.1475(3) 1.1330(4) 0.5541(3) 0.038(2) Uani 1 1 d D
C35 C 0.1768(4) 0.6246(4) 0.4319(3) 0.045(2) Uani 1 1 d D
C41 C 0.3498(4) 0.6744(5) 0.6685(4) 0.057(3) Uani 1 1 d D
H41A H 0.3548 0.6913 0.7003 0.068 Uiso 1 1 calc R
C43 C 0.3818(4) 0.6105(5) 0.5961(4) 0.049(3) Uani 1 1 d D
C48 C 0.2963(3) 0.6616(4) 0.5981(3) 0.038(2) Uani 1 1 d D
N7 N 0.2526(3) 0.6755(5) 0.5724(3) 0.0394(18) Uani 1 1 d .
C19 C -0.1606(3) 1.0728(5) 0.6342(4) 0.052(3) Uani 1 1 d D
C16 C -0.1001(4) 1.1596(5) 0.5701(4) 0.053(3) Uani 1 1 d D
N3 N -0.2247(3) 1.0642(4) 0.5704(3) 0.047(2) Uani 1 1 d D
C31 C 0.1302(5) 0.6148(5) 0.4090(4) 0.061(3) Uani 1 1 d D
C40 C 0.3020(4) 0.6880(5) 0.6458(4) 0.046(2) Uani 1 1 d D
C36 C 0.2198(4) 0.6586(4) 0.4058(3) 0.048(3) Uani 1 1 d D
C28 C 0.2134(5) 0.6816(5) 0.3564(3) 0.059(3) Uani 1 1 d D
C46 C 0.3650(5) 0.5617(5) 0.5025(4) 0.065(3) Uani 1 1 d D
H46A H 0.3594 0.5451 0.4707 0.078 Uiso 1 1 calc R
C6 C -0.3868(5) 1.0913(6) 0.3705(5) 0.076(4) Uani 1 1 d D
H6A H -0.4014 1.0797 0.3406 0.092 Uiso 1 1 calc R
C39 C 0.2611(5) 0.7215(7) 0.6700(5) 0.061(3) Uani 1 1 d .
H39A H 0.2633 0.7357 0.7026 0.074 Uiso 1 1 calc R
C27 C 0.2556(6) 0.7146(7) 0.3347(5) 0.074(4) Uani 1 1 d .
H27A H 0.2536 0.7304 0.3024 0.089 Uiso 1 1 calc R
C13 C -0.1398(5) 1.1939(7) 0.4811(4) 0.061(3) Uani 1 1 d .
H13A H -0.1522 1.2049 0.4503 0.074 Uiso 1 1 calc R
C12 C -0.3403(4) 1.1268(4) 0.4630(4) 0.049(3) Uani 1 1 d D
C21 C -0.2395(5) 1.0053(5) 0.6484(5) 0.073(4) Uani 1 1 d D
H21A H -0.2611 0.9768 0.6686 0.087 Uiso 1 1 calc R
C11 C -0.3105(4) 1.0931(4) 0.4243(4) 0.046(2) Uani 1 1 d D
C20 C -0.1929(5) 1.0302(5) 0.6644(4) 0.065(3) Uani 1 1 d D
H20A H -0.1828 1.0183 0.6960 0.078 Uiso 1 1 calc R
C4 C -0.3929(4) 1.1422(5) 0.4549(5) 0.059(3) Uani 1 1 d D
C23 C -0.1788(4) 1.0883(4) 0.5869(4) 0.044(2) Uani 1 1 d D
C1 C -0.3425(6) 1.1773(6) 0.5413(5) 0.073(4) Uani 1 1 d .
H1A H -0.3267 1.1893 0.5706 0.087 Uiso 1 1 calc R
C32 C 0.0897(4) 0.5800(5) 0.4359(5) 0.070(4) Uani 1 1 d D
H32A H 0.0581 0.5726 0.4218 0.084 Uiso 1 1 calc R
C34 C 0.1468(4) 0.5698(5) 0.5033(4) 0.062(3) Uani 1 1 d D
H34A H 0.1522 0.5543 0.5353 0.075 Uiso 1 1 calc R
C9 C -0.2481(6) 1.0338(6) 0.3531(5) 0.089(5) Uani 1 1 d D
H9A H -0.2255 1.0140 0.3303 0.106 Uiso 1 1 calc R
C22 C -0.2532(4) 1.0241(5) 0.6013(4) 0.052(3) Uani 1 1 d D
H22A H -0.2847 1.0072 0.5905 0.062 Uiso 1 1 calc R
C5 C -0.4143(5) 1.1235(7) 0.4082(6) 0.088(5) Uani 1 1 d D
H5A H -0.4485 1.1337 0.4032 0.106 Uiso 1 1 calc R
C33 C 0.0986(5) 0.5576(6) 0.4833(5) 0.079(4) Uani 1 1 d D
H33A H 0.0730 0.5347 0.5018 0.094 Uiso 1 1 calc R
C26 C 0.2987(6) 0.7246(7) 0.3583(5) 0.071(4) Uani 1 1 d .
H26A H 0.3271 0.7451 0.3428 0.085 Uiso 1 1 calc R
C8 C -0.2982(7) 1.0441(5) 0.3420(4) 0.089(5) Uani 1 1 d D
H8A H -0.3102 1.0313 0.3112 0.106 Uiso 1 1 calc R
C3 C -0.4182(5) 1.1772(8) 0.4932(7) 0.082(5) Uani 1 1 d .
H3A H -0.4522 1.1904 0.4900 0.099 Uiso 1 1 calc R
C10 C -0.2321(5) 1.0540(5) 0.3997(5) 0.085(5) Uani 1 1 d D
H10A H -0.1981 1.0467 0.4068 0.101 Uiso 1 1 calc R
C7 C -0.3334(4) 1.0764(5) 0.3801(4) 0.056(3) Uani 1 1 d D
C17 C -0.0824(5) 1.1427(6) 0.6190(5) 0.076(4) Uani 1 1 d D
H17A H -0.0510 1.1603 0.6296 0.091 Uiso 1 1 calc R
C37 C 0.2154(4) 0.7087(6) 0.5956(4) 0.050(3) Uani 1 1 d .
H37A H 0.1855 0.7168 0.5787 0.060 Uiso 1 1 calc R
C25 C 0.2999(5) 0.7032(7) 0.4075(5) 0.060(3) Uani 1 1 d .
H25A H 0.3301 0.7106 0.4241 0.072 Uiso 1 1 calc R
C2 C -0.3939(6) 1.1924(8) 0.5355(6) 0.082(5) Uani 1 1 d .
H2A H -0.4120 1.2136 0.5613 0.098 Uiso 1 1 calc R
OW1 O 0.0000 1.0000 0.2504(9) 0.153(7) Uani 1 2 d S
C30 C 0.1243(6) 0.6383(5) 0.3591(4) 0.073(4) Uani 1 1 d D
H30A H 0.0935 0.6322 0.3434 0.087 Uiso 1 1 calc R
C45 C 0.4104(5) 0.5479(6) 0.5227(5) 0.080(4) Uani 1 1 d D
H45A H 0.4354 0.5223 0.5050 0.096 Uiso 1 1 calc R
C15 C -0.0699(6) 1.2046(8) 0.5357(6) 0.082(4) Uani 1 1 d .
H15A H -0.0374 1.2217 0.5431 0.098 Uiso 1 1 calc R
C14 C -0.0915(5) 1.2201(8) 0.4930(5) 0.076(4) Uani 1 1 d .
H14A H -0.0736 1.2497 0.4702 0.091 Uiso 1 1 calc R
C44 C 0.4201(5) 0.5728(6) 0.5714(5) 0.081(4) Uani 1 1 d D
H44A H 0.4512 0.5638 0.5860 0.098 Uiso 1 1 calc R
C29 C 0.1656(6) 0.6706(5) 0.3348(4) 0.072(4) Uani 1 1 d D
H29A H 0.1614 0.6857 0.3025 0.087 Uiso 1 1 calc R

loop_
_atom_site_aniso_label
_atom_site_aniso_U_11
_atom_site_aniso_U_22
_atom_site_aniso_U_33
_atom_site_aniso_U_23
_atom_site_aniso_U_13
_atom_site_aniso_U_12
As1 0.0274(4) 0.0479(5) 0.0260(4) -0.0069(4) 0.0024(4) 0.0010(4)
As2 0.0307(4) 0.0455(5) 0.0267(4) 0.0034(4) 0.0022(4) -0.0063(4)
As3 0.0487(5) 0.0447(5) 0.0326(5) 0.0093(4) 0.0007(4) -0.0039(4)
As4 0.0426(5) 0.0504(6) 0.0342(5) -0.0061(5) 0.0069(4) 0.0054(4)
Cu2 0.0722(9) 0.0661(9) 0.0317(7) 0.0002(6) -0.0105(6) -0.0066(7)
V1 0.0354(8) 0.0338(8) 0.0368(8) 0.0011(7) 0.0001(7) 0.0052(6)
V2 0.0289(7) 0.0390(8) 0.0292(8) -0.0049(6) 0.0044(6) -0.0005(6)
V3 0.0342(7) 0.0424(9) 0.0300(7) 0.0022(7) 0.0016(7) 0.0077(6)
V4 0.0346(8) 0.0477(9) 0.0245(8) 0.0021(6) 0.0032(6) 0.0012(7)
V5 0.0332(7) 0.0376(8) 0.0289(7) 0.0020(7) 0.0020(6) -0.0040(6)
V6 0.0313(10) 0.0462(13) 0.0206(10) 0.000 0.000 -0.0013(9)
V7 0.0227(9) 0.0438(13) 0.0234(10) 0.000 0.000 -0.0032(9)
V8 0.0251(6) 0.0440(9) 0.0278(8) 0.0037(7) 0.0018(6) 0.0023(6)
Cu1 0.0600(8) 0.0668(9) 0.0517(8) -0.0046(7) -0.0066(7) 0.0081(7)
O1 0.050(4) 0.053(4) 0.049(4) 0.007(4) 0.010(4) 0.019(3)
O2 0.047(4) 0.051(4) 0.035(4) 0.001(3) -0.002(3) 0.001(3)
O3 0.052(4) 0.055(4) 0.034(4) 0.012(3) -0.003(3) 0.005(3)
O4 0.030(3) 0.054(4) 0.021(3) -0.001(3) 0.007(2) -0.001(3)
O5 0.045(3) 0.045(4) 0.030(3) -0.002(3) -0.009(3) -0.004(3)
O6 0.026(3) 0.039(4) 0.032(3) -0.001(3) -0.001(2) 0.005(3)
O7 0.039(3) 0.049(4) 0.043(4) -0.015(3) 0.011(3) -0.006(3)
O8 0.033(3) 0.048(4) 0.030(3) 0.003(3) 0.003(2) 0.012(3)
O9 0.037(3) 0.046(4) 0.025(3) 0.000(3) -0.001(2) 0.002(3)
O10 0.050(4) 0.045(4) 0.038(4) 0.003(3) 0.001(3) 0.005(3)
O11 0.037(3) 0.039(4) 0.032(3) 0.000(3) 0.002(3) 0.000(3)
O12 0.047(4) 0.032(3) 0.025(3) -0.001(2) -0.002(3) 0.000(3)
O13 0.031(3) 0.046(4) 0.029(3) 0.002(3) 0.001(2) 0.000(3)
O14 0.044(5) 0.077(7) 0.018(5) 0.000 0.000 -0.004(5)
O15 0.020(2) 0.052(4) 0.031(3) -0.001(3) 0.004(3) -0.008(2)
O16 0.032(3) 0.041(4) 0.025(3) -0.004(2) 0.004(2) 0.005(3)
O17 0.023(3) 0.043(3) 0.039(3) 0.003(3) -0.001(3) -0.003(2)
O18 0.028(4) 0.067(7) 0.032(5) 0.000 0.000 -0.013(4)
O19 0.069(5) 0.037(4) 0.057(5) 0.004(3) 0.004(4) 0.015(3)
O20 0.051(4) 0.052(4) 0.050(4) 0.001(4) 0.007(4) -0.009(3)
O21 0.053(4) 0.063(5) 0.029(4) 0.004(3) 0.001(3) 0.000(3)
O22 0.032(3) 0.060(4) 0.046(4) 0.014(3) 0.001(3) -0.001(3)
N5 0.056(5) 0.043(5) 0.036(5) 0.002(4) 0.000(4) 0.000(4)
N4 0.050(5) 0.044(5) 0.045(5) -0.005(4) 0.018(4) 0.002(4)
N8 0.049(5) 0.054(5) 0.025(4) -0.007(4) 0.003(3) -0.003(4)
N6 0.067(6) 0.049(5) 0.034(5) 0.001(4) -0.009(4) -0.006(4)
N1 0.063(5) 0.032(4) 0.052(5) 0.005(4) 0.009(5) 0.006(4)
N2 0.055(5) 0.072(7) 0.049(6) -0.018(5) 0.000(4) 0.017(5)
C18 0.077(8) 0.077(9) 0.051(8) 0.010(6) -0.009(6) 0.012(7)
C47 0.064(7) 0.045(6) 0.038(6) 0.003(4) 0.003(5) -0.014(5)
C38 0.054(6) 0.054(7) 0.060(7) -0.009(6) 0.024(6) -0.002(5)
C42 0.043(6) 0.087(9) 0.062(8) 0.008(7) -0.020(6) -0.023(6)
C24 0.045(5) 0.031(5) 0.038(5) 0.000(4) 0.008(4) 0.002(4)
C35 0.070(7) 0.025(5) 0.039(6) 0.007(4) -0.001(5) -0.006(5)
C41 0.057(7) 0.073(8) 0.041(6) -0.015(5) -0.004(5) -0.025(6)
C43 0.036(5) 0.069(7) 0.040(6) 0.006(5) 0.003(4) -0.006(5)
C48 0.038(5) 0.043(5) 0.034(5) 0.001(4) 0.004(4) -0.007(4)
N7 0.046(4) 0.047(5) 0.025(4) 0.002(3) -0.003(3) -0.004(4)
C19 0.059(6) 0.051(6) 0.048(7) -0.001(5) -0.003(5) 0.003(5)
C16 0.065(7) 0.046(6) 0.047(6) -0.003(5) 0.005(5) -0.004(5)
N3 0.036(4) 0.048(5) 0.056(5) -0.003(4) 0.010(4) 0.001(4)
C31 0.094(9) 0.040(6) 0.048(7) -0.004(5) -0.010(6) 0.010(6)
C40 0.056(6) 0.046(6) 0.037(5) 0.000(5) 0.000(5) -0.003(5)
C36 0.079(8) 0.037(6) 0.029(5) -0.004(4) 0.000(5) 0.003(5)
C28 0.106(10) 0.044(6) 0.027(6) 0.010(4) -0.001(6) 0.011(6)
C46 0.101(10) 0.049(7) 0.045(7) -0.001(5) 0.014(7) 0.011(6)
C6 0.078(9) 0.074(9) 0.078(10) 0.004(8) -0.003(8) -0.006(7)
C39 0.071(8) 0.066(8) 0.047(7) -0.020(6) 0.007(6) -0.008(6)
C27 0.127(13) 0.057(8) 0.039(7) 0.010(6) 0.018(8) 0.000(8)
C13 0.081(9) 0.058(7) 0.045(7) 0.011(5) 0.018(6) 0.007(6)
C12 0.065(7) 0.031(5) 0.052(7) -0.001(4) 0.011(5) 0.004(5)
C21 0.074(8) 0.052(7) 0.093(11) 0.013(7) 0.051(8) 0.003(6)
C11 0.051(6) 0.033(5) 0.053(6) -0.004(4) 0.013(5) 0.003(5)
C20 0.079(9) 0.057(7) 0.058(7) 0.025(6) 0.010(6) 0.023(6)
C4 0.051(6) 0.047(7) 0.078(9) 0.017(6) 0.014(6) 0.022(5)
C23 0.051(6) 0.039(5) 0.042(6) -0.003(4) 0.013(5) -0.001(5)
C1 0.119(11) 0.040(7) 0.059(8) -0.012(5) 0.058(8) -0.002(7)
C32 0.043(6) 0.076(9) 0.092(11) 0.009(8) -0.021(6) -0.004(6)
C34 0.070(8) 0.075(8) 0.042(7) 0.005(6) 0.012(6) 0.001(6)
C9 0.093(11) 0.108(12) 0.066(10) -0.020(8) 0.000(8) 0.028(9)
C22 0.045(5) 0.050(6) 0.060(7) 0.018(5) 0.021(5) 0.012(5)
C5 0.055(8) 0.099(12) 0.111(13) 0.028(10) -0.030(8) -0.013(8)
C33 0.055(7) 0.087(10) 0.094(12) -0.022(8) 0.015(7) -0.027(7)
C26 0.096(10) 0.051(7) 0.065(9) 0.012(6) 0.036(8) 0.004(7)
C8 0.156(16) 0.074(9) 0.036(7) -0.010(6) 0.007(8) -0.035(10)
C3 0.065(8) 0.065(9) 0.117(14) 0.000(9) 0.035(9) 0.021(7)
C10 0.075(9) 0.103(12) 0.075(10) -0.019(8) 0.030(8) 0.039(8)
C7 0.059(7) 0.048(6) 0.062(8) 0.013(5) -0.016(6) 0.004(5)
C17 0.062(8) 0.093(11) 0.074(9) 0.015(8) -0.007(7) -0.006(7)
C37 0.055(6) 0.045(6) 0.049(6) 0.003(5) -0.006(5) -0.001(5)
C25 0.063(7) 0.047(7) 0.069(8) -0.005(6) 0.011(6) 0.008(6)
C2 0.086(10) 0.063(9) 0.096(12) 0.002(8) 0.059(9) 0.020(8)
OW1 0.127(15) 0.20(2) 0.135(18) 0.000 0.000 0.016(14)
C30 0.097(10) 0.059(8) 0.062(9) 0.013(6) -0.031(8) 0.009(7)
C45 0.059(8) 0.111(12) 0.069(9) -0.011(8) 0.026(7) 0.012(8)
C15 0.078(9) 0.052(8) 0.117(13) 0.001(8) 0.033(9) -0.027(7)
C14 0.087(10) 0.075(9) 0.065(9) 0.012(7) 0.026(7) -0.023(8)
C44 0.046(6) 0.107(11) 0.092(11) 0.001(9) 0.009(7) -0.010(7)
C29 0.123(12) 0.063(8) 0.031(6) 0.012(5) -0.013(7) 0.016(8)

loop_
_atom_type_symbol
_atom_type_description
_atom_type_scat_dispersion_real
_atom_type_scat_dispersion_imag
_atom_type_scat_source
C C 0.0033 0.0016 'International Tables Vol C Tables 4.2.6.8 and 6.1.1.4'
H H 0.0000 0.0000 'International Tables Vol C Tables 4.2.6.8 and 6.1.1.4'
N N 0.0061 0.0033 'International Tables Vol C Tables 4.2.6.8 and 6.1.1.4'
O O 0.0106 0.0060 'International Tables Vol C Tables 4.2.6.8 and 6.1.1.4'
V V 0.3005 0.5294 'International Tables Vol C Tables 4.2.6.8 and 6.1.1.4'
Cu Cu 0.3201 1.2651 'International Tables Vol C Tables 4.2.6.8 and 6.1.1.4'
As As 0.0499 2.0058 'International Tables Vol C Tables 4.2.6.8 and 6.1.1.4'

loop_
_geom_angle_atom_site_label_1
_geom_angle_atom_site_label_2
_geom_angle_atom_site_label_3
_geom_angle
_geom_angle_site_symmetry_1
_geom_angle_site_symmetry_3
O12 As1 O17 100.3(3) . .
O12 As1 O4 99.2(3) . .
O17 As1 O4 98.7(3) . .
O13 As2 O15 99.3(3) . .
O13 As2 O4 100.1(3) . .
O15 As2 O4 97.7(3) . .
O9 As3 O5 100.3(3) . .
O9 As3 O3 99.5(3) . .
O5 As3 O3 99.1(3) . .
O2 As4 O10 99.1(3) . .
O2 As4 O3 98.9(3) . 2_575
O10 As4 O3 99.5(3) . 2_575
N8 Cu2 N5 110.3(3) . .
N8 Cu2 N6 148.7(2) . .
N5 Cu2 N6 82.2(3) . .
N8 Cu2 N7 80.6(3) . .
N5 Cu2 N7 140.6(3) . .
N6 Cu2 N7 108.4(3) . .
O19 V1 O11 111.2(3) . .
O19 V1 O6 109.6(3) . .
O11 V1 O6 84.7(3) . .
O19 V1 O9 108.9(3) . .
O11 V1 O9 78.9(2) . .
O6 V1 O9 141.4(3) . .
O19 V1 O2 110.6(3) . 2_575
O11 V1 O2 138.1(3) . 2_575
O6 V1 O2 79.1(3) . 2_575
O9 V1 O2 90.1(3) . 2_575
O19 V1 V2 113.0(3) . .
O11 V1 V2 42.17(18) . .
O6 V1 V2 43.04(17) . .
O9 V1 V2 116.25(18) . .
O2 V1 V2 115.8(2) 2_575 .
O19 V1 V3 113.2(3) . 2_575
O11 V1 V3 116.6(2) . 2_575
O6 V1 V3 38.84(18) . 2_575
O9 V1 V3 123.42(19) . 2_575
O2 V1 V3 40.50(19) 2_575 2_575
V2 V1 V3 79.37(6) . 2_575
O19 V1 V5 113.6(3) . .
O11 V1 V5 37.97(18) . .
O6 V1 V5 117.03(18) . .
O9 V1 V5 41.14(17) . .
O2 V1 V5 122.0(2) 2_575 .
V2 V1 V5 78.24(5) . .
V3 V1 V5 132.93(6) 2_575 .
O7 V2 O11 108.2(3) . .
O7 V2 O6 111.2(3) . .
O11 V2 O6 84.7(3) . .
O7 V2 O15 106.9(3) . 2_575
O11 V2 O15 88.9(3) . 2_575
O6 V2 O15 141.4(3) . 2_575
O7 V2 O17 108.4(3) . .
O11 V2 O17 142.9(3) . .
O6 V2 O17 87.2(2) . .
O15 V2 O17 75.3(2) 2_575 .
O7 V2 V1 112.0(3) . .
O11 V2 V1 42.56(18) . .
O6 V2 V1 42.69(18) . .
O15 V2 V1 124.69(19) 2_575 .
O17 V2 V1 124.0(2) . .
O1 V3 O6 108.7(3) . 2_575
O1 V3 O8 110.3(3) . .
O6 V3 O8 141.0(2) 2_575 .
O1 V3 O12 107.7(3) . 2_575
O6 V3 O12 89.5(3) 2_575 2_575
O8 V3 O12 78.2(2) . 2_575
O1 V3 O2 107.7(3) . .
O6 V3 O2 79.0(3) 2_575 .
O8 V3 O2 89.9(3) . .
O12 V3 O2 144.6(3) 2_575 .
O1 V3 V1 110.6(3) . 2_575
O6 V3 V1 38.37(18) 2_575 2_575
O8 V3 V1 123.36(19) . 2_575
O12 V3 V1 122.61(19) 2_575 2_575
O2 V3 V1 40.8(2) . 2_575
O1 V3 V8 111.5(3) . .
O6 V3 V8 122.96(19) 2_575 .
O8 V3 V8 37.83(19) . .
O12 V3 V8 40.63(17) 2_575 .
O2 V3 V8 122.6(2) . .
V1 V3 V8 137.88(6) 2_575 .
O21 V4 O16 108.7(3) . .
O21 V4 O8 110.3(3) . .
O16 V4 O8 84.6(3) . .
O21 V4 O5 106.0(3) . .
O16 V4 O5 88.8(3) . .
O8 V4 O5 143.3(3) . .
O21 V4 O10 106.6(3) . .
O16 V4 O10 144.3(3) . .
O8 V4 O10 88.2(3) . .
O5 V4 O10 76.5(3) . .
O21 V4 V8 112.3(3) . .
O16 V4 V8 42.62(18) . .
O8 V4 V8 42.3(2) . .
O5 V4 V8 125.1(2) . .
O10 V4 V8 124.7(2) . .
O21 V4 V6 109.8(3) . .
O16 V4 V6 120.77(18) . .
O8 V4 V6 120.3(2) . .
O5 V4 V6 38.02(17) . .
O10 V4 V6 38.48(17) . .
V8 V4 V6 137.88(7) . .
O20 V5 O16 111.0(3) . .
O20 V5 O11 112.3(3) . .
O16 V5 O11 136.7(3) . .
O20 V5 O13 107.7(3) . 2_575
O16 V5 O13 78.6(2) . 2_575
O11 V5 O13 88.7(3) . 2_575
O20 V5 O9 106.0(3) . .
O16 V5 O9 89.6(3) . .
O11 V5 O9 78.4(2) . .
O13 V5 O9 146.3(3) 2_575 .
O20 V5 V8 112.0(3) . .
O16 V5 V8 37.69(18) . .
O11 V5 V8 120.8(2) . .
O13 V5 V8 41.18(17) 2_575 .
O9 V5 V8 122.87(19) . .
O20 V5 V1 112.4(3) . .
O16 V5 V1 120.71(19) . .
O11 V5 V1 37.89(18) . .
O13 V5 V1 122.03(18) 2_575 .
O9 V5 V1 40.69(17) . .
V8 V5 V1 135.62(6) . .
O14 V6 O5 109.9(2) . .
O14 V6 O5 109.9(2) . 2_575
O5 V6 O5 140.3(4) . 2_575
O14 V6 O10 108.5(2) . 2_575
O5 V6 O10 89.0(3) . 2_575
O5 V6 O10 78.6(3) 2_575 2_575
O14 V6 O10 108.5(2) . .
O5 V6 O10 78.6(3) . .
O5 V6 O10 89.0(3) 2_575 .
O10 V6 O10 143.1(4) 2_575 .
O14 V6 V4 113.94(4) . .
O5 V6 V4 39.06(18) . .
O5 V6 V4 120.0(2) 2_575 .
O10 V6 V4 120.9(2) 2_575 .
O10 V6 V4 39.57(19) . .
O14 V6 V4 113.94(4) . 2_575
O5 V6 V4 120.0(2) . 2_575
O5 V6 V4 39.06(18) 2_575 2_575
O10 V6 V4 39.57(19) 2_575 2_575
O10 V6 V4 120.9(2) . 2_575
V4 V6 V4 132.12(9) . 2_575
O18 V7 O17 108.7(2) . 2_575
O18 V7 O17 108.7(2) . .
O17 V7 O17 142.5(4) 2_575 .
O18 V7 O15 110.20(19) . .
O17 V7 O15 76.6(2) 2_575 .
O17 V7 O15 90.5(2) . .
O18 V7 O15 110.20(19) . 2_575
O17 V7 O15 90.5(2) 2_575 2_575
O17 V7 O15 76.6(2) . 2_575
O15 V7 O15 139.6(4) . 2_575
O22 V8 O8 110.3(3) . .
O22 V8 O16 112.1(3) . .
O8 V8 O16 84.8(3) . .
O22 V8 O12 110.1(3) . 2_575
O8 V8 O12 78.4(2) . 2_575
O16 V8 O12 137.7(3) . 2_575
O22 V8 O13 108.8(3) . 2_575
O8 V8 O13 140.9(2) . 2_575
O16 V8 O13 78.7(2) . 2_575
O12 V8 O13 90.4(3) 2_575 2_575
O22 V8 V4 114.7(3) . .
O8 V8 V4 42.68(18) . .
O16 V8 V4 42.54(18) . .
O12 V8 V4 114.45(18) 2_575 .
O13 V8 V4 115.88(18) 2_575 .
O22 V8 V3 113.1(2) . .
O8 V8 V3 38.77(19) . .
O16 V8 V3 116.65(19) . .
O12 V8 V3 39.89(17) 2_575 .
O13 V8 V3 123.07(18) 2_575 .
V4 V8 V3 78.76(6) . .
O22 V8 V5 113.5(2) . .
O8 V8 V5 117.17(18) . .
O16 V8 V5 37.77(17) . .
O12 V8 V5 122.56(18) 2_575 .
O13 V8 V5 41.20(18) 2_575 .
V4 V8 V5 78.34(6) . .
V3 V8 V5 133.20(6) . .
N2 Cu1 N3 145.8(3) . .
N2 Cu1 N4 114.8(3) . .
N3 Cu1 N4 80.9(3) . .
N2 Cu1 N1 81.5(4) . .
N3 Cu1 N1 106.4(3) . .
N4 Cu1 N1 139.8(3) . .
As4 O2 V3 122.5(4) . .
As4 O2 V1 138.8(4) . 2_575
V3 O2 V1 98.7(3) . 2_575
As3 O3 As4 129.0(4) . 2_575
As1 O4 As2 131.2(3) . .
As3 O5 V6 136.3(3) . .
As3 O5 V4 120.0(3) . .
V6 O5 V4 102.9(3) . .
V1 O6 V2 94.3(2) . .
V1 O6 V3 102.8(3) . 2_575
V2 O6 V3 149.1(3) . 2_575
V8 O8 V4 95.0(3) . .
V8 O8 V3 103.4(3) . .
V4 O8 V3 147.5(4) . .
As3 O9 V1 138.1(3) . .
As3 O9 V5 122.6(3) . .
V1 O9 V5 98.2(3) . .
As4 O10 V6 135.8(4) . .
As4 O10 V4 122.2(3) . .
V6 O10 V4 102.0(3) . .
V2 O11 V1 95.3(3) . .
V2 O11 V5 150.1(4) . .
V1 O11 V5 104.1(3) . .
As1 O12 V3 122.1(3) . 2_575
As1 O12 V8 138.4(3) . 2_575
V3 O12 V8 99.5(3) 2_575 2_575
As2 O13 V8 137.5(4) . 2_575
As2 O13 V5 124.2(3) . 2_575
V8 O13 V5 97.6(3) 2_575 2_575
As2 O15 V7 134.7(3) . .
As2 O15 V2 120.3(3) . 2_575
V7 O15 V2 104.3(2) . 2_575
V4 O16 V8 94.8(3) . .
V4 O16 V5 149.8(3) . .
V8 O16 V5 104.5(3) . .
As1 O17 V7 134.6(3) . .
As1 O17 V2 121.6(3) . .
V7 O17 V2 103.7(2) . .
C25 N5 C36 116.0(9) . .
C25 N5 Cu2 131.7(8) . .
C36 N5 Cu2 111.8(7) . .
C13 N4 C24 116.9(9) . .
C13 N4 Cu1 130.9(8) . .
C24 N4 Cu1 111.9(6) . .
C47 N8 C46 116.4(10) . .
C47 N8 Cu2 113.9(7) . .
C46 N8 Cu2 129.5(8) . .
C34 N6 C35 116.7(9) . .
C34 N6 Cu2 131.2(7) . .
C35 N6 Cu2 111.9(7) . .
C1 N1 C12 118.5(11) . .
C1 N1 Cu1 129.9(9) . .
C12 N1 Cu1 111.4(7) . .
C10 N2 C11 118.5(11) . .
C10 N2 Cu1 128.6(10) . .
C11 N2 Cu1 112.8(7) . .
C17 C18 C19 123.3(12) . .
N8 C47 C43 125.0(10) . .
N8 C47 C48 117.1(10) . .
C43 C47 C48 118.0(9) . .
C39 C38 C37 118.7(10) . .
C41 C42 C43 121.7(9) . .
N4 C24 C16 123.5(9) . .
N4 C24 C23 116.9(9) . .
C16 C24 C23 119.1(9) . .
N6 C35 C31 123.1(10) . .
N6 C35 C36 116.0(9) . .
C31 C35 C36 120.9(9) . .
C42 C41 C40 121.4(10) . .
C44 C43 C47 118.1(11) . .
C44 C43 C42 122.4(11) . .
C47 C43 C42 119.6(9) . .
N7 C48 C40 121.4(9) . .
N7 C48 C47 116.3(8) . .
C40 C48 C47 122.2(9) . .
C37 N7 C48 117.2(8) . .
C37 N7 Cu2 130.8(7) . .
C48 N7 Cu2 112.0(6) . .
C20 C19 C18 124.0(11) . .
C20 C19 C23 115.8(10) . .
C18 C19 C23 120.3(10) . .
C24 C16 C15 117.1(11) . .
C24 C16 C17 121.1(10) . .
C15 C16 C17 121.9(12) . .
C22 N3 C23 116.7(10) . .
C22 N3 Cu1 130.5(7) . .
C23 N3 Cu1 112.4(7) . .
C35 C31 C32 118.5(10) . .
C35 C31 C30 119.6(12) . .
C32 C31 C30 121.9(12) . .
C39 C40 C48 119.7(10) . .
C39 C40 C41 123.0(10) . .
C48 C40 C41 117.2(9) . .
N5 C36 C28 123.2(10) . .
N5 C36 C35 117.6(8) . .
C28 C36 C35 118.8(11) . .
C27 C28 C29 126.5(11) . .
C27 C28 C36 115.2(12) . .
C29 C28 C36 118.3(11) . .
C45 C46 N8 122.9(12) . .
C5 C6 C7 116.3(13) . .
C38 C39 C40 117.9(11) . .
C26 C27 C28 122.4(12) . .
N4 C13 C14 123.2(12) . .
N1 C12 C4 123.7(10) . .
N1 C12 C11 117.0(10) . .
C4 C12 C11 119.3(11) . .
C20 C21 C22 117.7(10) . .
N2 C11 C7 124.0(10) . .
N2 C11 C12 116.8(10) . .
C7 C11 C12 119.1(10) . .
C21 C20 C19 121.1(11) . .
C3 C4 C12 115.5(13) . .
C3 C4 C5 125.6(13) . .
C12 C4 C5 118.9(11) . .
N3 C23 C19 124.0(9) . .
N3 C23 C24 117.6(9) . .
C19 C23 C24 118.4(10) . .
N1 C1 C2 120.0(14) . .
C33 C32 C31 118.3(11) . .
N6 C34 C33 124.2(11) . .
C8 C9 C10 118.0(13) . .
N3 C22 C21 124.7(11) . .
C6 C5 C4 123.3(13) . .
C32 C33 C34 119.0(12) . .
C27 C26 C25 117.4(12) . .
C9 C8 C7 119.3(12) . .
C2 C3 C4 120.3(13) . .
N2 C10 C9 125.8(14) . .
C11 C7 C6 123.1(12) . .
C11 C7 C8 114.4(11) . .
C6 C7 C8 122.4(12) . .
C18 C17 C16 117.7(12) . .
N7 C37 C38 124.8(10) . .
N5 C25 C26 125.5(13) . .
C3 C2 C1 122.0(12) . .
C29 C30 C31 118.9(12) . .
C46 C45 C44 119.9(12) . .
C14 C15 C16 116.1(13) . .
C15 C14 C13 122.6(12) . .
C43 C44 C45 117.8(12) . .
C30 C29 C28 123.5(11) . .

loop_
_geom_bond_atom_site_label_1
_geom_bond_atom_site_label_2
_geom_bond_distance
_geom_bond_site_symmetry_2
As1 O12 1.763(6) .
As1 O17 1.766(5) .
As1 O4 1.769(6) .
As2 O13 1.741(6) .
As2 O15 1.774(5) .
As2 O4 1.791(6) .
As3 O9 1.756(6) .
As3 O5 1.760(6) .
As3 O3 1.777(7) .
As4 O2 1.752(7) .
As4 O10 1.757(6) .
As4 O3 1.804(7) 2_575
Cu2 N8 2.047(8) .
Cu2 N5 2.048(8) .
Cu2 N6 2.062(9) .
Cu2 N7 2.073(8) .
V1 O19 1.602(6) .
V1 O11 1.928(6) .
V1 O6 1.930(6) .
V1 O9 2.005(6) .
V1 O2 2.006(7) 2_575
V1 V2 2.839(2) .
V1 V3 3.032(2) 2_575
V1 V5 3.044(2) .
V2 O7 1.585(6) .
V2 O11 1.914(6) .
V2 O6 1.943(6) .
V2 O15 1.999(6) 2_575
V2 O17 2.017(6) .
V3 O1 1.598(6) .
V3 O6 1.950(6) 2_575
V3 O8 1.952(6) .
V3 O12 1.972(6) 2_575
V3 O2 1.992(7) .
V3 V1 3.032(2) 2_575
V3 V8 3.033(2) .
V4 O21 1.572(7) .
V4 O16 1.919(6) .
V4 O8 1.925(6) .
V4 O5 2.007(6) .
V4 O10 2.021(7) .
V4 V8 2.829(2) .
V4 V6 3.1040(17) .
V5 O20 1.586(7) .
V5 O16 1.926(6) .
V5 O11 1.931(6) .
V5 O13 2.022(6) 2_575
V5 O9 2.023(6) .
V5 V8 3.043(2) .
V6 O14 1.623(9) .
V6 O5 1.962(6) .
V6 O5 1.962(6) 2_575
V6 O10 1.974(6) 2_575
V6 O10 1.974(6) .
V6 V4 3.1040(17) 2_575
V7 O18 1.569(9) .
V7 O17 1.977(6) 2_575
V7 O17 1.977(6) .
V7 O15 1.977(6) .
V7 O15 1.977(6) 2_575
V8 O22 1.584(6) .
V8 O8 1.912(7) .
V8 O16 1.922(6) .
V8 O12 2.002(6) 2_575
V8 O13 2.021(6) 2_575
Cu1 N2 2.019(9) .
Cu1 N3 2.052(9) .
Cu1 N4 2.082(9) .
Cu1 N1 2.083(9) .
O2 V1 2.006(7) 2_575
O3 As4 1.804(7) 2_575
O6 V3 1.950(6) 2_575
O12 V3 1.972(6) 2_575
O12 V8 2.002(6) 2_575
O13 V8 2.021(6) 2_575
O13 V5 2.022(6) 2_575
O15 V2 1.999(6) 2_575
N5 C25 1.290(14) .
N5 C36 1.362(13) .
N4 C13 1.302(13) .
N4 C24 1.356(13) .
N8 C47 1.339(12) .
N8 C46 1.364(14) .
N6 C34 1.342(14) .
N6 C35 1.372(12) .
N1 C1 1.342(12) .
N1 C12 1.356(14) .
N2 C10 1.277(14) .
N2 C11 1.375(14) .
C18 C17 1.346(17) .
C18 C19 1.399(14) .
C47 C43 1.382(14) .
C47 C48 1.443(14) .
C38 C39 1.375(17) .
C38 C37 1.399(15) .
C42 C41 1.338(16) .
C42 C43 1.433(16) .
C24 C16 1.404(15) .
C24 C23 1.437(13) .
C35 C31 1.397(16) .
C35 C36 1.463(15) .
C41 C40 1.429(14) .
C43 C44 1.374(17) .
C48 N7 1.377(12) .
C48 C40 1.394(13) .
N7 C37 1.299(13) .
C19 C20 1.394(15) .
C19 C23 1.413(15) .
C16 C15 1.452(17) .
C16 C17 1.452(17) .
N3 C22 1.321(13) .
N3 C23 1.357(13) .
C31 C32 1.429(17) .
C31 C30 1.437(16) .
C40 C39 1.392(15) .
C36 C28 1.425(13) .
C28 C27 1.383(18) .
C28 C29 1.411(18) .
C46 C45 1.345(19) .
C6 C5 1.38(2) .
C6 C7 1.461(16) .
C27 C26 1.325(19) .
C13 C14 1.390(18) .
C12 C4 1.432(15) .
C12 C11 1.442(14) .
C21 C20 1.375(18) .
C21 C22 1.385(17) .
C11 C7 1.389(15) .
C4 C3 1.384(18) .
C4 C5 1.44(2) .
C1 C2 1.39(2) .
C32 C33 1.378(19) .
C34 C33 1.407(17) .
C9 C8 1.37(2) .
C9 C10 1.393(19) .
C26 C25 1.403(17) .
C8 C7 1.504(19) .
C3 C2 1.35(2) .
C30 C29 1.392(19) .
C45 C44 1.429(19) .
C15 C14 1.34(2) .
